data_7127545
loop_
_publ_author_name
'Abdollahi, Maryam F.'
'You, Jian'
'Wang, Tao'
'Zhao, Yuming'

_publ_section_title
;
 Molecular tuning of the crystallization-induced emission enhancement of
 diphenyl-dibenzofulvene luminogens.
;
_journal_issue 4
_journal_name_full 'Chemical communications (Cambridge, England)'
_journal_page_first 484
_journal_page_last 487
_journal_paper_doi 10.1039/d0cc07013k
_journal_volume 57
_journal_year 2021
_chemical_formula_moiety 'C28 H22 O2'
_chemical_formula_sum 'C28 H22 O2'
_chemical_formula_weight 390.485
_space_group_crystal_system monoclinic
_space_group_IT_number 14
_space_group_name_Hall '-P 2ybc'
_space_group_name_H-M_alt 'P 1 21/c 1'
_symmetry_Int_Tables_number 14
_audit_creation_date 2019-10-26
_audit_creation_method
;
Olex2 1.3
(compiled 2019.09.11 svn.r3662 for OlexSys, GUI svn.r5938)
;
_audit_update_record
;
2020-10-13 deposited with the CCDC.	2020-11-30 downloaded from the CCDC.
;
_cell_angle_alpha 90
_cell_angle_beta 96.270(1)
_cell_angle_gamma 90
_cell_formula_units_Z 4
_cell_length_a 9.4650(2)
_cell_length_b 23.2224(4)
_cell_length_c 9.3743(1)
_cell_measurement_reflns_used 15123
_cell_measurement_temperature 100(2)
_cell_measurement_theta_max 77.1160
_cell_measurement_theta_min 3.7980
_cell_volume 2048.15(6)
_computing_cell_refinement 'CrysAlisPro 1.171.40.61a (Rigaku OD, 2019)'
_computing_data_collection 'CrysAlisPro 1.171.40.61a (Rigaku OD, 2019)'
_computing_data_reduction 'CrysAlisPro 1.171.40.61a (Rigaku OD, 2019)'
_computing_molecular_graphics 'Olex2 1.3 (Dolomanov et al., 2009)'
_computing_publication_material 'Olex2 1.3 (Dolomanov et al., 2009)'
_computing_structure_refinement 'olex2.refine 1.3 (Bourhis et al., 2015)'
_computing_structure_solution 'ShelXT (Sheldrick, 2015)'
_diffrn_ambient_temperature 100(2)
_diffrn_detector_area_resol_mean 10.0000
_diffrn_detector_type HyPix
_diffrn_measured_fraction_theta_full 0.9995
_diffrn_measured_fraction_theta_max 0.9938
_diffrn_measurement_details
;
List of Runs (angles in degrees, time in seconds):

  # Type    Start    End  Width  t~exp~   \w     \q     \k     \f   Frames
#--------------------------------------------------------------------------
  1  \w    -15.00  26.00   0.50    3.76    --  -47.95  19.00 -90.00   82
  2  \w     -9.00  27.00   0.50    3.76    --  -47.95  19.00-150.00   72
  3  \w    -15.00  14.00   0.50    3.76    --  -47.95  19.00-180.00   58
  4  \w    -13.00  26.00   0.50    3.76    --  -47.95  19.00 -60.00   78
  5  \w     -7.00  28.00   0.50    3.76    --  -47.95  19.00 -30.00   70
  6  \w    -16.00  27.00   0.50    3.76    --  -47.95  19.00  30.00   86
  7  \w    -43.00 -18.00   0.50   15.00    --  -86.25  45.00 150.00   50
  8  \w    -84.00 -59.00   0.50   15.00    --  -86.25 141.00 175.00   50
  9  \w    -97.00 -64.00   0.50    3.76    --  -47.95 141.00 175.00   66
 10  \w    -86.00 -59.00   0.50    3.76    --  -47.95 128.00   4.00   54
 11  \w    -75.00 -50.00   0.50   15.00    --  -86.25 128.00   4.00   50
 12  \w   -117.00 -91.00   0.50   15.00    --  -86.25 -45.00-180.00   52
 13  \w   -116.00 -72.00   0.50    3.76    --  -47.95-128.00 -70.00   88
 14  \w   -140.00-115.00   0.50   15.00    --  -86.25-128.00 -70.00   50
 15  \w   -113.00 -75.00   0.50    3.76    --  -47.95-125.00  60.00   76
 16  \w   -107.00 -63.00   0.50    3.76    --  -47.95-141.00 118.00   88
 17  \w     44.00  70.00   0.50    3.76    --   47.95-128.00 -70.00   52
 18  \w     83.00 114.00   0.50   15.00    --  107.75-128.00 -70.00   62
 19  \w     83.00 109.00   0.50   15.00    --  107.75 -85.00 -80.47   52
 20  \w    104.00 130.00   0.50   15.00    --  107.75 -77.00 -60.00   52
 21  \w     94.00 126.00   0.50   15.00    --  107.75-145.00-174.28   64
 22  \w     71.00 106.00   0.50   15.00    --  107.75 -94.00-180.00   70
 23  \w     69.00 105.00   0.50   15.00    --  107.75 -94.00-150.00   72
 24  \w     69.00  95.00   0.50   15.00    --  107.75-125.00-120.00   52
 25  \w     51.00 102.00   0.50   15.00    --  107.75 -94.00 -90.00  102
 26  \w     77.00 103.00   0.50   15.00    --  107.75-125.00 -30.00   52
 27  \w     76.00 134.00   0.50   15.00    --  107.75 -85.00 -37.52  116
 28  \w     70.00 106.00   0.50   15.00    --  107.75 -94.00  60.00   72
 29  \w     87.00 112.00   0.50   15.00    --  107.75-125.00  90.00   50
 30  \w     83.00 122.00   0.50   15.00    --  107.75-141.00 118.00   78
 31  \w     81.00 106.00   0.50   15.00    --  107.75 -97.00 176.47   50
 32  \w     82.00 107.00   0.50   15.00    --  107.75-102.00 139.90   50
 33  \w     65.00 131.00   0.50   15.00    --  107.75 -77.00  60.00  132
 34  \w    134.00 178.00   0.50   15.00    --  107.75  15.00  60.00   88
 35  \w    142.00 178.00   0.50   15.00    --  107.75  30.00 -60.00   72
 36  \w    138.00 164.00   0.50   15.00    --  107.75  61.00 -90.00   52
 37  \w    135.00 170.00   0.50   15.00    --  107.75 102.00-138.97   70
 38  \w    143.00 178.00   0.50   15.00    --  107.75  77.00-150.00   70
 39  \w    128.00 160.00   0.50   15.00    --  107.75  77.00 -60.00   64
 40  \w    111.00 136.00   0.50   15.00    --  107.75 128.00   4.00   50
 41  \w    110.00 136.00   0.50   15.00    --  107.75  61.00 -90.00   52
 42  \w     94.00 154.00   0.50   15.00    --  107.75  15.00 -60.00  120
 43  \w     99.00 158.00   0.50   15.00    --  107.75  45.00   0.00  118
 44  \w     98.00 124.00   0.50   15.00    --  107.75  30.00 120.00   52
 45  \w     99.00 127.00   0.50   15.00    --  107.75  15.00  60.00   56
 46  \w    100.00 174.00   0.50   15.00    --  107.75  45.00 120.00  148
 47  \w    141.00 170.00   0.50   15.00    --  107.75 125.00 120.00   58
 48  \w    147.00 175.00   0.50   15.00    --  107.75 122.00 136.18   56
 49  \w    131.00 161.00   0.50   15.00    --  107.75 125.00 150.00   60
 50  \w    104.00 129.00   0.50   15.00    --  107.75 141.00 175.00   50
 51  \w    112.00 138.00   0.50   15.00    --  107.75 125.00 120.00   52
 52  \w     85.00 161.00   0.50   15.00    --  107.75  77.00 150.00  152
 53  \w     86.00 122.00   0.50   15.00    --  107.75  77.00 -60.00   72
 54  \w     98.00 124.00   0.50   15.00    --  107.75  43.00-122.24   52
 55  \w     99.00 176.00   0.50   15.00    --  107.75  45.00-180.00  154
 56  \w     99.00 175.00   0.50   15.00    --  107.75  30.00-120.00  152
 57  \w     86.00 131.00   0.50   15.00    --  107.75  77.00-150.00   90
 58  \w     36.00  78.00   0.50   15.00    --  107.75 -61.00-173.65   84
 59  \w     51.00  76.00   0.50   15.00    --  107.75 -61.00-120.00   50
 60  \w     51.00 106.00   0.50   15.00    --  107.75 -94.00 -60.00  110
 61  \w     70.00 109.00   0.50   15.00    --  107.75-125.00   0.00   78
 62  \w     53.00  78.00   0.50   15.00    --  107.75-126.00  79.38   50
 63  \w     35.00 112.00   0.50   15.00    --  107.75-125.00  30.00  154
 64  \w     45.00  86.00   0.50    3.76    --   47.95-141.00 118.00   82
 65  \w     38.00  64.00   0.50   15.00    --  107.75 -61.00 150.00   52
 66  \w     35.00  58.50   0.50   15.00    --  107.75 -97.00 176.47   47
;
_diffrn_measurement_device 'four-circle diffractometer'
_diffrn_measurement_device_type 'XtaLAB Synergy, Dualflex, HyPix'
_diffrn_measurement_method '\w scans'
_diffrn_radiation_type 'Cu K\a'
_diffrn_radiation_wavelength 1.54184
_diffrn_reflns_av_R_equivalents 0.0698
_diffrn_reflns_av_unetI/netI 0.0350
_diffrn_reflns_Laue_measured_fraction_full 0.9995
_diffrn_reflns_Laue_measured_fraction_max 0.9938
_diffrn_reflns_limit_h_max 11
_diffrn_reflns_limit_h_min -11
_diffrn_reflns_limit_k_max 29
_diffrn_reflns_limit_k_min -29
_diffrn_reflns_limit_l_max 11
_diffrn_reflns_limit_l_min -11
_diffrn_reflns_number 36010
_diffrn_reflns_point_group_measured_fraction_full 0.9995
_diffrn_reflns_point_group_measured_fraction_max 0.9938
_diffrn_reflns_theta_full 67.6840
_diffrn_reflns_theta_max 77.38
_diffrn_reflns_theta_min 3.81
_exptl_absorpt_coefficient_mu 0.613
_exptl_absorpt_correction_T_max 1.000
_exptl_absorpt_correction_T_min 0.883
_exptl_absorpt_correction_type gaussian
_exptl_absorpt_process_details
;
CrysAlisPro 1.171.40.61a (Rigaku Oxford Diffraction, 2019)
Numerical absorption correction based on gaussian integration over
			a multifaceted crystal model
Empirical absorption correction using spherical harmonics,
 implemented in SCALE3 ABSPACK scaling algorithm.
;
_exptl_crystal_colour colourless
_exptl_crystal_colour_primary colourless
_exptl_crystal_density_diffrn 1.266
_exptl_crystal_description block
_exptl_crystal_F_000 826.471
_exptl_crystal_size_max 0.092
_exptl_crystal_size_mid 0.069
_exptl_crystal_size_min 0.058
_refine_diff_density_max 0.3152
_refine_diff_density_min -0.3413
_refine_diff_density_rms 0.0460
_refine_ls_d_res_high 0.7900
_refine_ls_d_res_low 11.6112
_refine_ls_goodness_of_fit_ref 1.0512
_refine_ls_hydrogen_treatment constr
_refine_ls_matrix_type full
_refine_ls_number_constraints 70
_refine_ls_number_parameters 373
_refine_ls_number_reflns 4308
_refine_ls_number_restraints 0
_refine_ls_restrained_S_all 1.0512
_refine_ls_R_factor_all 0.0779
_refine_ls_R_factor_gt 0.0681
_refine_ls_shift/su_max 3.5406
_refine_ls_shift/su_mean 0.0653
_refine_ls_structure_factor_coef Fsqd
_refine_ls_weighting_details 'w=1/[\s^2^(Fo^2^)+(0.0829P)^2^+0.7963P] where P=(Fo^2^+2Fc^2^)/3'
_refine_ls_weighting_scheme calc
_refine_ls_wR_factor_gt 0.1795
_refine_ls_wR_factor_ref 0.1877
_reflns_Friedel_coverage 0.0
_reflns_limit_h_max 11
_reflns_limit_h_min -11
_reflns_limit_k_max 29
_reflns_limit_k_min 0
_reflns_limit_l_max 11
_reflns_limit_l_min 0
_reflns_number_gt 3603
_reflns_number_total 4308
_reflns_threshold_expression I>=2u(I)
_cod_data_source_file d0cc07013k2.cif
_cod_data_source_block mf26
_cod_depositor_comments 'Adding full bibliography for 7127545--7127552.cif.'
_cod_database_code 7127545
_olex2_refinement_description
;
1. Fixed Uiso
 At 1.2 times of:
  All C(H) groups
 At 1.5 times of:
  All C(H,H,H) groups
2. Others
 Sof(C24A)=Sof(H24A)=Sof(C25A)=Sof(H25A)=Sof(C26A)=Sof(H26A)=Sof(C27A)=
 Sof(H27A)=Sof(C22A)=Sof(C23A)=Sof(O2A)=Sof(C28A)=Sof(H28d)=Sof(H28e)=Sof(H28f)=
 1-FVAR(1)
 Sof(C22)=Sof(C27)=Sof(H27)=Sof(C26)=Sof(H26)=Sof(C25)=Sof(H25)=Sof(C24)=
 Sof(H24)=Sof(C23)=Sof(O2)=Sof(C28)=Sof(H28a)=Sof(H28b)=Sof(H28c)=FVAR(1)
 Sof(C15A)=Sof(C20A)=Sof(H20A)=Sof(C19A)=Sof(H19A)=Sof(C18A)=Sof(H18A)=
 Sof(C17A)=Sof(H17A)=Sof(C16A)=Sof(O1A)=Sof(C21A)=Sof(H21d)=Sof(H21e)=Sof(H21f)=
 1-FVAR(2)
 Sof(C17)=Sof(H17)=Sof(C18)=Sof(H18)=Sof(C19)=Sof(H19)=Sof(C20)=Sof(H20)=
 Sof(C15)=Sof(C16)=Sof(O1)=Sof(C21)=Sof(H21a)=Sof(H21b)=Sof(H21c)=FVAR(2)
3.a Aromatic/amide H refined with riding coordinates:
 C13(H13), C6(H6), C9(H9), C12(H12), C10(H10), C11(H11), C27(H27), C26(H26),
 C25(H25), C24(H24), C7(H7), C8(H8), C17(H17), C18(H18), C19(H19), C20(H20),
 C24A(H24A), C25A(H25A), C26A(H26A), C27A(H27A), C20A(H20A), C19A(H19A),
 C18A(H18A), C17A(H17A)
3.b Fitted hexagon refined as free rotating group:
 C22(C27,C26,C25,C24,C23), C17(C18,C19,C20,C15,C16), C24A(C25A,C26A,C27A,C22A,
 C23A), C15A(C20A,C19A,C18A,C17A,C16A)
3.c Idealised Me refined as rotating group:
 C21(H21a,H21b,H21c), C21A(H21d,H21e,H21f), C28(H28a,H28b,H28c), C28A(H28d,
 H28e,H28f)
;
_olex2_submission_special_instructions 'No special instructions were received'
_oxdiff_exptl_absorpt_empirical_details
;
Empirical correction (ABSPACK) includes:
- Absorption correction using spherical harmonics
- Frame scaling
;

loop_
_space_group_symop_id
_space_group_symop_operation_xyz
1 x,y,z
2 -x,y+1/2,-z+1/2
3 -x,-y,-z
4 x,-y-1/2,z-1/2

loop_
_atom_site_label
_atom_site_type_symbol
_atom_site_fract_x
_atom_site_fract_y
_atom_site_fract_z
_atom_site_U_iso_or_equiv
_atom_site_adp_type
_atom_site_occupancy
_atom_site_refinement_flags_posn
_atom_site_disorder_group
C1 C 0.4176(2) 0.36564(8) 0.58820(19) 0.0462(4) Uani 1.000000 . .
C4 C 0.5381(2) 0.30304(8) 0.4467(2) 0.0493(4) Uani 1.000000 . .
C2 C 0.3153(2) 0.34154(8) 0.47404(19) 0.0480(4) Uani 1.000000 . .
C3 C 0.3885(2) 0.30378(8) 0.3898(2) 0.0500(5) Uani 1.000000 . .
C14 C 0.3905(2) 0.40265(9) 0.6934(2) 0.0515(5) Uani 1.000000 . .
C5 C 0.5571(2) 0.33959(10) 0.5652(2) 0.0557(5) Uani 1.000000 . .
C13 C 0.6513(3) 0.27291(9) 0.4012(2) 0.0606(5) Uani 1.000000 . .
H13 H 0.6374(3) 0.24830(9) 0.3199(2) 0.0727(7) Uiso 1.000000 R .
C6 C 0.1706(2) 0.34950(12) 0.4401(2) 0.0650(6) Uani 1.000000 . .
H6 H 0.1192(2) 0.37448(12) 0.4958(2) 0.0780(7) Uiso 1.000000 R .
C9 C 0.3181(3) 0.27497(11) 0.2737(3) 0.0686(6) Uani 1.000000 . .
H9 H 0.3681(3) 0.24955(11) 0.2177(3) 0.0823(7) Uiso 1.000000 R .
C12 C 0.7841(3) 0.27910(12) 0.4752(3) 0.0739(7) Uani 1.000000 . .
H12 H 0.8620(3) 0.25806(12) 0.4459(3) 0.0887(8) Uiso 1.000000 R .
C10 C 0.6924(3) 0.34579(15) 0.6373(3) 0.0866(9) Uani 1.000000 . .
H10 H 0.7078(3) 0.37070(15) 0.7179(3) 0.1039(11) Uiso 1.000000 R .
C11 C 0.8048(3) 0.31532(16) 0.5907(3) 0.0903(9) Uani 1.000000 . .
H11 H 0.8975(3) 0.31967(16) 0.6396(3) 0.1084(11) Uiso 1.000000 R .
C22 C 0.2564(3) 0.43731(15) 0.6929(4) 0.0562(13) Uani 0.567(4) . 1
C27 C 0.2470(4) 0.48714(17) 0.6103(4) 0.097(4) Uani 0.567(4) G 1
H27 H 0.3198(4) 0.49619(17) 0.5517(4) 0.116(5) Uiso 0.567(4) R 1
C26 C 0.1312(4) 0.52374(14) 0.6133(4) 0.0793(15) Uani 0.567(4) G 1
H26 H 0.1248(4) 0.55780(14) 0.5568(4) 0.0951(17) Uiso 0.567(4) R 1
C25 C 0.0247(3) 0.51051(16) 0.6989(4) 0.0850(16) Uani 0.567(4) G 1
H25 H -0.0545(3) 0.53552(16) 0.7010(4) 0.1020(19) Uiso 0.567(4) R 1
C24 C 0.0340(3) 0.46067(18) 0.7816(4) 0.0712(17) Uani 0.567(4) G 1
H24 H -0.0388(3) 0.45163(18) 0.8401(4) 0.085(2) Uiso 0.567(4) R 1
C23 C 0.1499(4) 0.42407(13) 0.7785(3) 0.0648(11) Uani 0.567(4) G 1
C7 C 0.1022(3) 0.32037(16) 0.3232(3) 0.0897(9) Uani 1.000000 . .
H7 H 0.0029(3) 0.32574(16) 0.2992(3) 0.1076(11) Uiso 1.000000 R .
C8 C 0.1748(3) 0.28376(15) 0.2410(3) 0.0936(10) Uani 1.000000 . .
H8 H 0.1253(3) 0.26451(15) 0.1612(3) 0.1123(12) Uiso 1.000000 R .
C17 C 0.6684(3) 0.45614(14) 0.9849(4) 0.071(2) Uani 0.604(4) . 1
H17 H 0.7247(3) 0.48969(14) 1.0043(4) 0.086(3) Uiso 0.604(4) R 1
C18 C 0.6809(4) 0.41017(18) 1.0804(3) 0.0808(14) Uani 0.604(4) G 1
H18 H 0.7458(4) 0.41230(18) 1.1651(3) 0.0969(17) Uiso 0.604(4) R 1
C19 C 0.5986(5) 0.36109(15) 1.0521(4) 0.096(3) Uani 0.604(4) G 1
H19 H 0.6071(5) 0.32967(15) 1.1173(4) 0.115(4) Uiso 0.604(4) R 1
C20 C 0.5037(5) 0.35798(12) 0.9282(4) 0.068(2) Uani 0.604(4) G 1
H20 H 0.4474(5) 0.32443(12) 0.9088(4) 0.082(2) Uiso 0.604(4) R 1
C15 C 0.4912(3) 0.40394(12) 0.8327(3) 0.0536(9) Uani 0.604(4) G 1
C16 C 0.5735(3) 0.45303(10) 0.8610(3) 0.0586(11) Uani 0.604(4) G 1
C24A C 0.0433(4) 0.47642(16) 0.7463(5) 0.064(2) Uani 0.433(4) . 2
H24A H -0.0060(4) 0.51138(16) 0.7230(5) 0.077(2) Uiso 0.433(4) R 2
C25A C -0.0159(3) 0.4351(2) 0.8291(5) 0.0742(18) Uani 0.433(4) G 2
H25A H -0.1056(3) 0.4418(2) 0.8625(5) 0.089(2) Uiso 0.433(4) R 2
C26A C 0.0564(5) 0.38396(18) 0.8632(4) 0.0677(16) Uani 0.433(4) G 2
H26A H 0.0159(5) 0.35573(18) 0.9198(4) 0.0813(19) Uiso 0.433(4) R 2
C27A C 0.1877(5) 0.37413(15) 0.8143(5) 0.062(2) Uani 0.433(4) G 2
H27A H 0.2371(5) 0.33917(15) 0.8376(5) 0.074(3) Uiso 0.433(4) R 2
C22A C 0.2469(3) 0.41544(17) 0.7315(5) 0.0429(13) Uani 0.433(4) G 2
C23A C 0.1747(4) 0.46658(15) 0.6975(4) 0.0535(13) Uani 0.433(4) G 2
C15A C 0.5053(3) 0.44346(13) 0.7651(3) 0.0363(10) Uani 0.396(4) . 2
C20A C 0.5486(5) 0.49406(16) 0.7036(3) 0.0373(14) Uani 0.396(4) G 2
H20A H 0.5097(5) 0.50455(16) 0.6095(3) 0.0447(16) Uiso 0.396(4) R 2
C19A C 0.6488(5) 0.52931(14) 0.7799(4) 0.0484(17) Uani 0.396(4) G 2
H19A H 0.6783(5) 0.56389(14) 0.7379(4) 0.058(2) Uiso 0.396(4) R 2
C18A C 0.7056(4) 0.51396(14) 0.9177(3) 0.0454(12) Uani 0.396(4) G 2
H18A H 0.7741(4) 0.53805(14) 0.9698(3) 0.0545(14) Uiso 0.396(4) R 2
C17A C 0.6623(4) 0.46336(16) 0.9791(3) 0.045(2) Uani 0.396(4) G 2
H17A H 0.7012(4) 0.45287(16) 1.0732(3) 0.054(3) Uiso 0.396(4) R 2
C16A C 0.5622(4) 0.42811(13) 0.9028(3) 0.0389(11) Uani 0.396(4) G 2
O1 O 0.5585(4) 0.49471(14) 0.7583(5) 0.0693(10) Uani 0.604(4) . 1
C21 C 0.6379(8) 0.5462(3) 0.7867(9) 0.104(3) Uani 0.604(4) . 1
H21a H 0.622(4) 0.5719(9) 0.704(2) 0.155(4) Uiso 0.604(4) GR 1
H21b H 0.607(4) 0.5653(11) 0.871(3) 0.155(4) Uiso 0.604(4) GR 1
H21c H 0.7393(10) 0.5369(4) 0.805(5) 0.155(4) Uiso 0.604(4) GR 1
O1A O 0.5137(5) 0.3768(2) 0.9513(4) 0.0410(11) Uani 0.396(4) . 2
C21A C 0.5794(8) 0.3578(3) 1.0842(10) 0.0464(14) Uani 0.396(4) . 2
H21d H 0.6818(10) 0.3536(16) 1.0791(16) 0.070(2) Uiso 0.396(4) GR 2
H21e H 0.563(4) 0.3859(9) 1.1585(12) 0.070(2) Uiso 0.396(4) GR 2
H21f H 0.539(3) 0.3205(9) 1.108(2) 0.070(2) Uiso 0.396(4) GR 2
O2 O 0.1654(5) 0.3758(2) 0.8517(6) 0.0823(15) Uani 0.567(4) . 1
C28 C 0.0599(7) 0.3605(4) 0.9474(7) 0.118(3) Uani 0.567(4) . 1
H28a H -0.0344(12) 0.359(3) 0.8927(15) 0.178(4) Uiso 0.567(4) GR 1
H28b H 0.083(4) 0.3228(12) 0.991(5) 0.178(4) Uiso 0.567(4) GR 1
H28c H 0.060(5) 0.3896(14) 1.023(4) 0.178(4) Uiso 0.567(4) GR 1
O2A O 0.2379(5) 0.5017(4) 0.6127(6) 0.0742(18) Uani 0.433(4) . 2
C28A C 0.1795(7) 0.5623(3) 0.5999(9) 0.095(3) Uani 0.433(4) . 2
H28d H 0.088(3) 0.5620(5) 0.540(6) 0.143(4) Uiso 0.433(4) GR 2
H28e H 0.167(6) 0.5770(10) 0.6956(11) 0.143(4) Uiso 0.433(4) GR 2
H28f H 0.246(3) 0.5871(7) 0.555(6) 0.143(4) Uiso 0.433(4) GR 2

loop_
_atom_site_aniso_label
_atom_site_aniso_U_11
_atom_site_aniso_U_22
_atom_site_aniso_U_33
_atom_site_aniso_U_12
_atom_site_aniso_U_13
_atom_site_aniso_U_23
C1 0.0527(10) 0.0469(10) 0.0407(9) 0.0024(8) 0.0122(7) 0.0035(7)
C4 0.0672(12) 0.0405(9) 0.0424(9) 0.0065(8) 0.0155(8) 0.0078(7)
C2 0.0569(11) 0.0480(10) 0.0406(9) -0.0041(8) 0.0132(8) 0.0017(7)
C3 0.0667(12) 0.0419(9) 0.0436(9) -0.0033(8) 0.0165(8) 0.0023(7)
C14 0.0521(10) 0.0569(11) 0.0471(10) 0.0006(8) 0.0122(8) -0.0046(8)
C5 0.0593(12) 0.0631(12) 0.0454(10) 0.0122(9) 0.0090(8) -0.0050(9)
C13 0.0791(15) 0.0523(11) 0.0532(11) 0.0142(10) 0.0203(10) 0.0004(9)
C6 0.0550(12) 0.0854(16) 0.0559(12) -0.0045(11) 0.0117(9) -0.0138(11)
C9 0.0797(15) 0.0659(14) 0.0625(13) -0.0129(11) 0.0190(11) -0.0201(11)
C12 0.0758(15) 0.0800(16) 0.0682(14) 0.0328(13) 0.0182(12) 0.0025(12)
C10 0.0618(14) 0.127(2) 0.0694(15) 0.0271(15) 0.0012(11) -0.0355(16)
C11 0.0639(15) 0.133(3) 0.0735(16) 0.0330(16) 0.0032(12) -0.0224(17)
C22 0.059(2) 0.065(3) 0.046(2) 0.004(3) 0.0142(17) -0.009(2)
C27 0.110(8) 0.080(4) 0.091(6) 0.013(4) -0.034(5) 0.005(4)
C26 0.088(4) 0.065(3) 0.081(3) 0.019(3) -0.008(3) 0.001(2)
C25 0.063(3) 0.100(4) 0.092(4) 0.025(3) 0.006(2) -0.019(3)
C24 0.053(3) 0.095(4) 0.067(3) 0.011(3) 0.012(2) -0.017(3)
C23 0.066(3) 0.077(3) 0.052(2) 0.009(2) 0.0106(18) -0.0021(19)
C7 0.0586(14) 0.132(3) 0.0782(17) -0.0131(15) 0.0066(12) -0.0364(17)
C8 0.0781(17) 0.120(2) 0.0827(18) -0.0226(17) 0.0102(14) -0.0491(17)
C17 0.063(5) 0.063(4) 0.090(5) 0.001(3) 0.017(4) -0.028(4)
C18 0.093(3) 0.088(3) 0.060(2) 0.015(2) 0.002(2) -0.029(2)
C19 0.140(7) 0.086(5) 0.062(4) 0.014(4) 0.018(4) -0.007(3)
C20 0.094(4) 0.058(4) 0.054(3) -0.001(3) 0.015(2) -0.004(2)
C15 0.063(2) 0.0510(19) 0.0498(19) 0.0013(15) 0.0174(16) -0.0049(15)
C16 0.060(2) 0.047(2) 0.073(3) 0.0036(18) 0.026(2) -0.0122(19)
C24A 0.054(4) 0.048(3) 0.086(5) 0.012(3) -0.016(3) -0.009(3)
C25A 0.051(3) 0.102(5) 0.073(4) -0.011(3) 0.022(3) -0.032(3)
C26A 0.053(3) 0.090(4) 0.064(3) -0.013(3) 0.024(3) -0.004(3)
C27A 0.055(4) 0.072(4) 0.060(4) -0.011(3) 0.012(3) -0.013(3)
C22A 0.043(3) 0.046(3) 0.042(3) -0.0100(19) 0.016(2) -0.010(2)
C23A 0.050(3) 0.055(3) 0.056(3) -0.012(2) 0.008(2) 0.007(2)
C15A 0.040(2) 0.034(2) 0.036(2) -0.0034(16) 0.0137(17) -0.0050(16)
C20A 0.037(2) 0.043(3) 0.033(3) -0.0048(19) 0.0061(19) 0.0013(19)
C19A 0.047(3) 0.039(4) 0.062(3) -0.010(3) 0.017(2) -0.006(2)
C18A 0.046(2) 0.046(2) 0.046(2) -0.0099(18) 0.0135(18) -0.0139(19)
C17A 0.053(6) 0.049(4) 0.034(4) -0.004(3) 0.012(4) -0.013(3)
C16A 0.045(2) 0.034(3) 0.041(2) -0.006(2) 0.0161(19) -0.004(2)
O1 0.076(2) 0.0477(17) 0.088(3) 0.0063(15) 0.0288(18) 0.0037(15)
C21 0.098(5) 0.051(3) 0.172(7) -0.011(3) 0.060(4) 0.001(3)
O1A 0.056(2) 0.039(2) 0.0282(18) -0.0073(16) 0.0051(15) 0.0015(17)
C21A 0.051(3) 0.044(3) 0.043(3) 0.001(2) -0.001(3) 0.001(2)
O2 0.077(3) 0.099(3) 0.074(3) 0.012(2) 0.021(2) 0.028(2)
C28 0.089(4) 0.192(8) 0.078(4) -0.028(4) 0.025(3) 0.041(4)
O2A 0.039(3) 0.108(4) 0.079(4) -0.000(2) 0.020(2) 0.037(3)
C28A 0.071(4) 0.074(4) 0.133(6) -0.001(3) -0.021(4) 0.044(4)

loop_
_atom_type_symbol
_atom_type_scat_dispersion_real
_atom_type_scat_dispersion_imag
_atom_type_scat_Cromer_Mann_a1
_atom_type_scat_Cromer_Mann_a2
_atom_type_scat_Cromer_Mann_a3
_atom_type_scat_Cromer_Mann_a4
_atom_type_scat_Cromer_Mann_b1
_atom_type_scat_Cromer_Mann_b2
_atom_type_scat_Cromer_Mann_b3
_atom_type_scat_Cromer_Mann_b4
_atom_type_scat_Cromer_Mann_c
_atom_type_scat_source
_atom_type_scat_dispersion_source
H 0.00000 0.00000 0.49300 0.32291 0.14019 0.04081 10.51090 26.12570 3.14236 57.79970 0.0030380000826 'International Tables Volume C Table 6.1.1.4 (pp. 500-502)' 'Henke, Gullikson and Davis, At. Data and Nucl. Data Tables, 1993, 54, 2'
C 0.01920 0.00962 2.31000 1.02000 1.58860 0.86500 20.84390 10.20750 0.56870 51.65120 0.215599998832 'International Tables Volume C Table 6.1.1.4 (pp. 500-502)' 'Henke, Gullikson and Davis, At. Data and Nucl. Data Tables, 1993, 54, 2'
O 0.05239 0.03377 3.04850 2.28680 1.54630 0.86700 13.27710 5.70110 0.32390 32.90890 0.250800013542 'International Tables Volume C Table 6.1.1.4 (pp. 500-502)' 'Henke, Gullikson and Davis, At. Data and Nucl. Data Tables, 1993, 54, 2'

loop_
_exptl_crystal_face_index_h
_exptl_crystal_face_index_k
_exptl_crystal_face_index_l
_exptl_crystal_face_perp_dist
0 2 1 0.0527
0 -2 -1 0.0211
3 -9 4 0.0362
-3 11 -3 0.0408
-1 -8 5 0.0342
5 10 0 0.0218
1 7 -5 0.0305
-5 -9 -2 0.0294
-6 5 2 0.0377
-3 5 -4 0.0301
3 11 -3 0.0194
6 1 0 0.0300
-3 4 5 0.0559
-1 -14 -2 0.0142
2 -9 4 0.0336

loop_
_geom_angle_atom_site_label_1
_geom_angle_atom_site_label_2
_geom_angle_atom_site_label_3
_geom_angle
_geom_angle_site_symmetry_1
_geom_angle_site_symmetry_3
_geom_angle_publ_flag
C14 C1 C2 127.53(18) . . ?
C5 C1 C2 105.26(16) . . ?
C5 C1 C14 127.21(18) . . ?
C5 C4 C3 108.64(17) . . ?
C13 C4 C3 130.27(19) . . ?
C13 C4 C5 121.1(2) . . ?
C3 C2 C1 108.58(17) . . ?
C6 C2 C1 132.21(18) . . ?
C6 C2 C3 119.21(19) . . ?
C2 C3 C4 108.63(17) . . ?
C9 C3 C4 130.28(19) . . ?
C9 C3 C2 121.1(2) . . ?
C15 C14 C22 116.0(2) . . ?
C15A C14 C22A 113.3(2) . . ?
C4 C5 C1 108.89(18) . . ?
C10 C5 C1 132.24(19) . . ?
C10 C5 C4 118.9(2) . . ?
C12 C13 C4 119.1(2) . . ?
C7 C6 C2 118.8(2) . . ?
C8 C9 C3 118.9(2) . . ?
C11 C12 C13 120.5(2) . . ?
C11 C10 C5 119.5(2) . . ?
C10 C11 C12 120.9(3) . . ?
C23 C22 C27 120.0 . . ?
C26 C27 C22 120.0 . . ?
C25 C26 C27 120.0 . . ?
C24 C25 C26 120.0 . . ?
C23 C24 C25 120.0 . . ?
C24 C23 C22 120.0 . . ?
O2 C23 C22 116.3(3) . . ?
O2 C23 C24 123.7(3) . . ?
C8 C7 C6 121.6(3) . . ?
C7 C8 C9 120.4(2) . . ?
C16 C17 C18 120.0 . . ?
C19 C18 C17 120.0 . . ?
C20 C19 C18 120.0 . . ?
C15 C20 C19 120.0 . . ?
C16 C15 C20 120.0 . . ?
C15 C16 C17 120.0 . . ?
O1 C16 C17 124.2(3) . . ?
O1 C16 C15 115.8(3) . . ?
C23A C24A C25A 120.0 . . ?
C26A C25A C24A 120.0 . . ?
C27A C26A C25A 120.0 . . ?
C22A C27A C26A 120.0 . . ?
C23A C22A C27A 120.0 . . ?
C22A C23A C24A 120.0 . . ?
O2A C23A C24A 125.1(4) . . ?
O2A C23A C22A 114.8(4) . . ?
C16A C15A C20A 120.0 . . ?
C19A C20A C15A 120.0 . . ?
C18A C19A C20A 120.0 . . ?
C17A C18A C19A 120.0 . . ?
C16A C17A C18A 120.0 . . ?
C17A C16A C15A 120.0 . . ?
O1A C16A C15A 114.9(3) . . ?
O1A C16A C17A 125.1(3) . . ?
C21 O1 C16 117.0(5) . . ?
C21A O1A C16A 115.8(5) . . ?
C28 O2 C23 119.0(5) . . ?
C28A O2A C23A 115.8(5) . . ?

loop_
_geom_bond_atom_site_label_1
_geom_bond_atom_site_label_2
_geom_bond_distance
_geom_bond_site_symmetry_2
_geom_bond_publ_flag
C1 C2 1.473(3) . ?
C1 C14 1.353(3) . ?
C1 C5 1.490(3) . ?
C4 C3 1.458(3) . ?
C4 C5 1.394(3) . ?
C4 C13 1.386(3) . ?
C2 C3 1.411(3) . ?
C2 C6 1.384(3) . ?
C3 C9 1.385(3) . ?
C14 C22 1.503(3) . ?
C14 C15 1.530(3) . ?
C14 C22A 1.473(3) . ?
C14 C15A 1.540(3) . ?
C5 C10 1.389(3) . ?
C13 C12 1.375(4) . ?
C6 C7 1.386(3) . ?
C9 C8 1.373(4) . ?
C12 C11 1.368(4) . ?
C10 C11 1.388(4) . ?
C22 C27 1.3900 . ?
C22 C23 1.3900 . ?
C27 C26 1.3900 . ?
C26 C25 1.3900 . ?
C25 C24 1.3900 . ?
C24 C23 1.3900 . ?
C23 O2 1.314(5) . ?
C7 C8 1.380(4) . ?
C17 C18 1.3900 . ?
C17 C16 1.3900 . ?
C18 C19 1.3900 . ?
C19 C20 1.3900 . ?
C20 C15 1.3900 . ?
C15 C16 1.3900 . ?
C16 O1 1.362(4) . ?
C24A C25A 1.3900 . ?
C24A C23A 1.3900 . ?
C25A C26A 1.3900 . ?
C26A C27A 1.3900 . ?
C27A C22A 1.3900 . ?
C22A C23A 1.3900 . ?
C23A O2A 1.326(6) . ?
C15A C20A 1.3900 . ?
C15A C16A 1.3900 . ?
C20A C19A 1.3900 . ?
C19A C18A 1.3900 . ?
C18A C17A 1.3900 . ?
C17A C16A 1.3900 . ?
C16A O1A 1.372(5) . ?
O1 C21 1.422(7) . ?
O1A C21A 1.402(8) . ?
O2 C28 1.457(7) . ?
O2A C28A 1.512(11) . ?

loop_
_geom_torsion_atom_site_label_1
_geom_torsion_atom_site_label_2
_geom_torsion_atom_site_label_3
_geom_torsion_atom_site_label_4
_geom_torsion
_geom_torsion_site_symmetry_1
_geom_torsion_site_symmetry_2
_geom_torsion_site_symmetry_3
_geom_torsion_site_symmetry_4
_geom_torsion_publ_flag
C1 C2 C3 C4 -0.37(16) . . . . ?
C1 C2 C3 C9 -179.83(17) . . . . ?
C1 C2 C6 C7 179.7(3) . . . . ?
C1 C5 C4 C3 -0.23(19) . . . . ?
C1 C5 C4 C13 -179.87(16) . . . . ?
C1 C5 C10 C11 179.9(3) . . . . ?
C4 C3 C2 C6 179.80(17) . . . . ?
C4 C3 C9 C8 -179.2(3) . . . . ?
C4 C5 C10 C11 -0.5(3) . . . . ?
C4 C13 C12 C11 -1.2(3) . . . . ?
C2 C3 C9 C8 0.2(3) . . . . ?
C2 C6 C7 C8 0.2(3) . . . . ?
C3 C9 C8 C7 -0.5(3) . . . . ?
C14 C22 C27 C26 -174.97(13) . . . . ?
C14 C22 C23 C24 174.64(14) . . . . ?
C14 C22 C23 O2 -6.3(4) . . . . ?
C14 C15 C20 C19 178.93(13) . . . . ?
C14 C15 C16 C17 -178.98(13) . . . . ?
C14 C15 C16 O1 -1.8(3) . . . . ?
C14 C22A C27A C26A 176.01(14) . . . . ?
C14 C22A C23A C24A -175.66(15) . . . . ?
C14 C22A C23A O2A 7.2(5) . . . . ?
C14 C15A C20A C19A 177.15(14) . . . . ?
C14 C15A C16A C17A -177.39(13) . . . . ?
C14 C15A C16A O1A 3.8(4) . . . . ?
C5 C10 C11 C12 -0.3(4) . . . . ?
C13 C12 C11 C10 1.1(3) . . . . ?
C6 C7 C8 C9 0.3(4) . . . . ?
C22 C27 C26 C25 0.0(4) . . . . ?
C22 C23 C24 C25 -0.0(3) . . . . ?
C22 C23 O2 C28 177.9(5) . . . . ?
C27 C26 C25 C24 -0.0(3) . . . . ?
C26 C25 C24 C23 0.0(3) . . . . ?
C25 C24 C23 O2 -179.0(3) . . . . ?
C24 C23 O2 C28 -3.1(4) . . . . ?
C17 C18 C19 C20 -0.0(2) . . . . ?
C17 C16 C15 C20 -0.0(3) . . . . ?
C17 C16 O1 C21 -5.0(4) . . . . ?
C18 C19 C20 C15 0.0(3) . . . . ?
C19 C20 C15 C16 0.0(3) . . . . ?
C20 C15 C16 O1 177.2(2) . . . . ?
C15 C16 O1 C21 177.9(4) . . . . ?
C24A C25A C26A C27A 0.0(3) . . . . ?
C24A C23A C22A C27A 0.0(3) . . . . ?
C24A C23A O2A C28A 15.7(4) . . . . ?
C25A C26A C27A C22A -0.0(3) . . . . ?
C26A C27A C22A C23A 0.0(4) . . . . ?
C27A C22A C23A O2A -177.1(3) . . . . ?
C22A C23A O2A C28A -167.3(5) . . . . ?
C15A C20A C19A C18A 0.0(4) . . . . ?
C15A C16A C17A C18A -0.0(4) . . . . ?
C15A C16A O1A C21A 174.2(5) . . . . ?
C20A C19A C18A C17A -0.0(4) . . . . ?
C19A C18A C17A C16A 0.0(3) . . . . ?
C18A C17A C16A O1A 178.6(3) . . . . ?
C17A C16A O1A C21A -4.5(5) . . . . ?
